data_4334399
loop_
_publ_author_name
'Julia R. Khusnutdinova'
'Jia Luo'
'Nigam P. Rath'
'Liviu M. Mirica'

_publ_section_title
;
 Late First-Row Transition Metal Complexes of a Tetradentate Pyridinophane
 Ligand: Electronic Properties and Reactivity Implications
;
_journal_name_full 'Inorganic Chemistry'
_journal_page_first 3920
_journal_page_last 3932
_journal_paper_doi 10.1021/ic400260z
_journal_volume 52
_journal_year 2013
_chemical_formula_sum 'C118 H179 Cu4 F12 N21 O16 S4'
_chemical_formula_weight 2758.22
_space_group_IT_number 14
_symmetry_cell_setting monoclinic
_symmetry_space_group_name_Hall '-P 2yn'
_symmetry_space_group_name_H-M 'P 1 21/n 1'
_atom_sites_solution_hydrogens geom
_atom_sites_solution_primary direct
_atom_sites_solution_secondary difmap
_audit_creation_method SHELXL-97
_cell_angle_alpha 90.00
_cell_angle_beta 98.274(3)
_cell_angle_gamma 90.00
_cell_formula_units_Z 1
_cell_length_a 9.0716(5)
_cell_length_b 19.3915(11)
_cell_length_c 18.4170(10)
_cell_measurement_reflns_used 9879
_cell_measurement_temperature 100(2)
_cell_measurement_theta_max 26.49
_cell_measurement_theta_min 2.23
_cell_volume 3206.0(3)
_computing_cell_refinement 'Bruker SAINT'
_computing_data_collection 'Bruker APEX2'
_computing_data_reduction 'Bruker SAINT'
_computing_molecular_graphics 'Bruker SHELXTL'
_computing_publication_material 'Bruker SHELXTL'
_computing_structure_refinement 'SHELXL-97 (Sheldrick, 2008)'
_computing_structure_solution 'SHELXS-97 (Sheldrick, 2008)'
_diffrn_ambient_temperature 100(2)
_diffrn_measured_fraction_theta_full 0.998
_diffrn_measured_fraction_theta_max 0.998
_diffrn_measurement_device_type 'Bruker APEX-II CCD'
_diffrn_measurement_method '\f and \w scans'
_diffrn_radiation_monochromator graphite
_diffrn_radiation_source 'fine-focus sealed tube'
_diffrn_radiation_type MoK\a
_diffrn_radiation_wavelength 0.71073
_diffrn_reflns_av_R_equivalents 0.0491
_diffrn_reflns_av_sigmaI/netI 0.0205
_diffrn_reflns_limit_h_max 11
_diffrn_reflns_limit_h_min -11
_diffrn_reflns_limit_k_max 25
_diffrn_reflns_limit_k_min -25
_diffrn_reflns_limit_l_max 24
_diffrn_reflns_limit_l_min -23
_diffrn_reflns_number 114742
_diffrn_reflns_theta_full 27.61
_diffrn_reflns_theta_max 27.61
_diffrn_reflns_theta_min 2.10
_exptl_absorpt_coefficient_mu 0.807
_exptl_absorpt_correction_T_max 0.9087
_exptl_absorpt_correction_T_min 0.7470
_exptl_absorpt_correction_type multi-scan
_exptl_absorpt_process_details 'sadabs v2008/1'
_exptl_crystal_colour yellow
_exptl_crystal_density_diffrn 1.429
_exptl_crystal_density_meas ?
_exptl_crystal_description plate
_exptl_crystal_F_000 1450
_exptl_crystal_size_max 0.38
_exptl_crystal_size_mid 0.25
_exptl_crystal_size_min 0.12
_refine_diff_density_max 0.649
_refine_diff_density_min -0.644
_refine_diff_density_rms 0.077
_refine_ls_extinction_method none
_refine_ls_goodness_of_fit_ref 1.052
_refine_ls_hydrogen_treatment constr
_refine_ls_matrix_type full
_refine_ls_number_parameters 448
_refine_ls_number_reflns 7414
_refine_ls_number_restraints 27
_refine_ls_restrained_S_all 1.079
_refine_ls_R_factor_all 0.0605
_refine_ls_R_factor_gt 0.0444
_refine_ls_shift/su_max 0.001
_refine_ls_shift/su_mean 0.000
_refine_ls_structure_factor_coef Fsqd
_refine_ls_weighting_details 'calc w=1/[\s^2^(Fo^2^)+(0.0570P)^2^+4.8799P] where P=(Fo^2^+2Fc^2^)/3'
_refine_ls_weighting_scheme calc
_refine_ls_wR_factor_gt 0.1123
_refine_ls_wR_factor_ref 0.1271
_reflns_number_gt 5930
_reflns_number_total 7414
_reflns_threshold_expression >2sigma(I)
_cod_data_source_file ic400260z_si_002_10.cif
_cod_data_source_block l13411
_cod_depositor_comments
;
The following automatic conversions were performed:

'_exptl_crystal_density_meas' value 'no' was changed to '?' - the
value is perceived as not measured.

Automatic conversion script
Id: cif_fix_values 3008 2015-01-20 13:52:24Z robertas 

The following automatic conversions were performed:

data name '_iucr_refine_instruction_details' was replaced with
'_iucr_refine_instructions_details' as specified in the replacement
file 'data/replacement-values/replacement_tags.lst'.

Automatic conversion script
Id: cif_correct_tags 9268 2022-04-12 08:56:07Z antanas 
;
_cod_database_code 4334399

loop_
_symmetry_equiv_pos_as_xyz
'x, y, z'
'-x+1/2, y+1/2, -z+1/2'
'-x, -y, -z'
'x-1/2, -y-1/2, z-1/2'

loop_
_atom_site_label
_atom_site_type_symbol
_atom_site_fract_x
_atom_site_fract_y
_atom_site_fract_z
_atom_site_U_iso_or_equiv
_atom_site_adp_type
_atom_site_occupancy
_atom_site_symmetry_multiplicity
_atom_site_calc_flag
_atom_site_refinement_flags
_atom_site_disorder_assembly
_atom_site_disorder_group
Cu1 Cu 0.98201(3) 0.018837(16) 0.684894(15) 0.02034(10) Uani 1 1 d . . .
N1 N 0.9604(2) 0.02200(12) 0.79477(11) 0.0250(4) Uani 1 1 d . . .
N2 N 0.7509(2) 0.01352(10) 0.67645(11) 0.0196(4) Uani 1 1 d . . .
N3 N 0.9172(2) 0.13821(11) 0.70058(11) 0.0222(4) Uani 1 1 d . . .
N4 N 0.9376(2) -0.10411(11) 0.71358(12) 0.0228(4) Uani 1 1 d . . .
N5 N 1.1162(2) 0.01431(10) 0.61600(11) 0.0214(4) Uani 1 1 d . . .
C1 C 0.9408(3) -0.03785(16) 0.82844(14) 0.0333(6) Uani 1 1 d . . .
C2 C 0.8780(4) -0.04085(19) 0.89233(17) 0.0477(8) Uani 1 1 d . . .
H2 H 0.8672 -0.0838 0.9158 0.057 Uiso 1 1 calc R . .
C3 C 0.8313(5) 0.0192(2) 0.9214(2) 0.0632(12) Uani 1 1 d . . .
H3 H 0.7908 0.0186 0.9662 0.076 Uiso 1 1 calc R . .
C4 C 0.8441(4) 0.07999(19) 0.88485(19) 0.0518(9) Uani 1 1 d . . .
H4 H 0.8096 0.1219 0.9032 0.062 Uiso 1 1 calc R . .
C5 C 0.9079(3) 0.07988(15) 0.82097(15) 0.0293(6) Uani 1 1 d . . .
C6 C 0.9181(3) 0.14620(15) 0.77975(16) 0.0325(6) Uani 1 1 d . . .
H6A H 0.8334 0.1760 0.7878 0.039 Uiso 1 1 calc R . .
H6B H 1.0109 0.1703 0.8006 0.039 Uiso 1 1 calc R . .
C7 C 0.7632(3) 0.13754(14) 0.66231(17) 0.0309(6) Uani 1 1 d . . .
H7A H 0.7646 0.1397 0.6087 0.037 Uiso 1 1 calc R . .
H7B H 0.7102 0.1789 0.6766 0.037 Uiso 1 1 calc R . .
C8 C 0.6797(3) 0.07364(13) 0.68006(15) 0.0252(5) Uani 1 1 d . . .
C9 C 0.5383(3) 0.07737(15) 0.69913(18) 0.0356(7) Uani 1 1 d . . .
H9 H 0.4888 0.1205 0.7002 0.043 Uiso 1 1 calc R . .
C10 C 0.4702(3) 0.01707(16) 0.71670(19) 0.0369(7) Uani 1 1 d . . .
H10 H 0.3717 0.0179 0.7285 0.044 Uiso 1 1 calc R . .
C11 C 0.5466(3) -0.04412(15) 0.71698(17) 0.0313(6) Uani 1 1 d . . .
H11 H 0.5028 -0.0859 0.7304 0.038 Uiso 1 1 calc R . .
C12 C 0.6891(3) -0.04406(14) 0.69735(14) 0.0247(5) Uani 1 1 d . . .
C13 C 0.7755(3) -0.11057(14) 0.6992(2) 0.0398(7) Uani 1 1 d . . .
H13A H 0.7433 -0.1406 0.7375 0.048 Uiso 1 1 calc R . .
H13B H 0.7484 -0.1342 0.6515 0.048 Uiso 1 1 calc R . .
C14 C 0.9903(4) -0.10139(17) 0.79300(16) 0.0448(8) Uani 1 1 d . . .
H14A H 1.1005 -0.1033 0.8012 0.054 Uiso 1 1 calc R . .
H14B H 0.9529 -0.1424 0.8167 0.054 Uiso 1 1 calc R . .
C15 C 1.0114(3) 0.19283(13) 0.67112(15) 0.0246(5) Uani 1 1 d . . .
C16 C 1.1738(3) 0.18075(14) 0.70393(16) 0.0294(6) Uani 1 1 d . . .
H16A H 1.1859 0.1887 0.7570 0.044 Uiso 1 1 calc R . .
H16B H 1.2379 0.2127 0.6815 0.044 Uiso 1 1 calc R . .
H16C H 1.2019 0.1332 0.6943 0.044 Uiso 1 1 calc R . .
C17 C 0.9634(3) 0.26622(14) 0.68965(17) 0.0340(6) Uani 1 1 d . . .
H17A H 0.8592 0.2736 0.6684 0.051 Uiso 1 1 calc R . .
H17B H 1.0266 0.3000 0.6693 0.051 Uiso 1 1 calc R . .
H17C H 0.9740 0.2717 0.7430 0.051 Uiso 1 1 calc R . .
C18 C 1.0004(3) 0.18628(14) 0.58841(15) 0.0301(6) Uani 1 1 d . . .
H18A H 1.0171 0.1382 0.5755 0.045 Uiso 1 1 calc R . .
H18B H 1.0760 0.2156 0.5709 0.045 Uiso 1 1 calc R . .
H18C H 0.9012 0.2008 0.5654 0.045 Uiso 1 1 calc R . .
C19 C 1.0141(3) -0.15978(12) 0.67581(14) 0.0232(5) Uani 1 1 d . . .
C20 C 0.9708(3) -0.23227(14) 0.69870(18) 0.0339(6) Uani 1 1 d . . .
H20A H 0.9927 -0.2367 0.7522 0.051 Uiso 1 1 calc R . .
H20B H 1.0278 -0.2668 0.6756 0.051 Uiso 1 1 calc R . .
H20C H 0.8641 -0.2396 0.6830 0.051 Uiso 1 1 calc R . .
C21 C 1.1830(3) -0.15106(14) 0.69417(15) 0.0273(5) Uani 1 1 d . . .
H21A H 1.2092 -0.1025 0.6887 0.041 Uiso 1 1 calc R . .
H21B H 1.2324 -0.1793 0.6607 0.041 Uiso 1 1 calc R . .
H21C H 1.2156 -0.1658 0.7448 0.041 Uiso 1 1 calc R . .
C22 C 0.9727(3) -0.15172(14) 0.59319(15) 0.0299(6) Uani 1 1 d . . .
H22A H 0.8677 -0.1639 0.5790 0.045 Uiso 1 1 calc R . .
H22B H 1.0352 -0.1822 0.5681 0.045 Uiso 1 1 calc R . .
H22C H 0.9886 -0.1038 0.5793 0.045 Uiso 1 1 calc R . .
C23 C 1.1922(3) 0.00811(13) 0.57223(14) 0.0247(5) Uani 1 1 d . . .
C24 C 1.2884(4) -0.00152(17) 0.51641(18) 0.0395(7) Uani 1 1 d . . .
H24A H 1.3474 -0.0436 0.5270 0.059 Uiso 1 1 calc R . .
H24B H 1.3553 0.0382 0.5164 0.059 Uiso 1 1 calc R . .
H24C H 1.2273 -0.0056 0.4682 0.059 Uiso 1 1 calc R . .
C25 C 0.4474(4) 0.2496(2) 0.52320(19) 0.0456(8) Uani 1 1 d . . .
O2 O 0.4709(3) 0.22768(13) 0.38869(13) 0.0530(6) Uani 1 1 d . . .
S1 S 0.51999(11) 0.19620(7) 0.45589(5) 0.0310(2) Uani 0.839(2) 1 d PD A 1
F1 F 0.3012(3) 0.26306(16) 0.50262(17) 0.0536(7) Uani 0.839(2) 1 d P A 1
F2 F 0.4671(4) 0.2287(2) 0.58909(14) 0.0760(11) Uani 0.839(2) 1 d P A 1
F3 F 0.5061(4) 0.31469(17) 0.52220(19) 0.0837(10) Uani 0.839(2) 1 d P A 1
O1 O 0.6745(3) 0.1921(2) 0.48087(16) 0.0627(11) Uani 0.839(2) 1 d PD A 1
O3 O 0.4454(4) 0.13216(15) 0.46560(19) 0.0565(8) Uani 0.839(2) 1 d PD A 1
S1' S 0.5544(6) 0.2295(3) 0.4574(3) 0.0352(13) Uani 0.161(2) 1 d PD A 2
F1' F 0.3696(19) 0.2985(10) 0.5260(9) 0.064(4) Uani 0.161(2) 1 d P A 2
F2' F 0.563(2) 0.2611(11) 0.5845(7) 0.0760(11) Uani 0.161(2) 1 d P A 2
F3' F 0.373(2) 0.1837(9) 0.5448(10) 0.0837(10) Uani 0.161(2) 1 d P A 2
O1' O 0.6238(17) 0.1567(11) 0.4846(9) 0.0627(11) Uani 0.161(2) 1 d PD A 2
O3' O 0.6261(17) 0.2930(6) 0.4476(10) 0.0565(8) Uani 0.161(2) 1 d PD A 2
O1S O 1.1599(7) 0.5904(4) 0.6236(4) 0.0688(8) Uani 0.50 1 d PD B 1
C1S C 1.2384(11) 0.6206(6) 0.5716(4) 0.0688(8) Uani 0.50 1 d PD B 1
H1SA H 1.3198 0.5898 0.5611 0.083 Uiso 0.50 1 calc PR B 1
H1SB H 1.2823 0.6651 0.5902 0.083 Uiso 0.50 1 calc PR B 1
C2S C 1.1350(8) 0.6312(5) 0.5075(4) 0.0688(8) Uani 0.50 1 d PD B 1
H2SA H 1.1332 0.5912 0.4740 0.083 Uiso 0.50 1 calc PR B 1
H2SB H 1.1604 0.6731 0.4812 0.083 Uiso 0.50 1 calc PR B 1
C3S C 0.9953(9) 0.6392(5) 0.5333(4) 0.0688(8) Uani 0.50 1 d PD B 1
H3SA H 0.9132 0.6219 0.4965 0.083 Uiso 0.50 1 calc PR B 1
H3SB H 0.9765 0.6883 0.5435 0.083 Uiso 0.50 1 calc PR B 1
C4S C 1.0062(8) 0.5994(5) 0.5991(4) 0.0688(8) Uani 0.50 1 d PD B 1
H4SA H 0.9581 0.6239 0.6366 0.083 Uiso 0.50 1 calc PR B 1
H4SB H 0.9567 0.5541 0.5892 0.083 Uiso 0.50 1 calc PR B 1
O2S O 1.0337(9) 0.5484(4) 0.5230(5) 0.0688(8) Uani 0.35 1 d PD C -2
C5S C 0.9938(13) 0.6141(5) 0.4897(6) 0.0688(8) Uani 0.35 1 d PD C -2
H5SA H 1.0818 0.6365 0.4737 0.083 Uiso 0.35 1 calc PR C -2
H5SB H 0.9532 0.6450 0.5248 0.083 Uiso 0.35 1 calc PR C -2
C6S C 0.8763(14) 0.5992(8) 0.4240(6) 0.0688(8) Uani 0.35 1 d PD C -2
H6SA H 0.8424 0.6426 0.4000 0.103 Uiso 0.35 1 calc PR C -2
H6SB H 0.7916 0.5755 0.4406 0.103 Uiso 0.35 1 calc PR C -2
H6SC H 0.9191 0.5697 0.3892 0.103 Uiso 0.35 1 calc PR C -2
C7S C 1.1706(12) 0.5373(7) 0.5729(8) 0.0688(8) Uani 0.35 1 d PD C -2
H7SA H 1.1897 0.5768 0.6069 0.083 Uiso 0.35 1 calc PR C -2
H7SB H 1.2555 0.5331 0.5449 0.083 Uiso 0.35 1 calc PR C -2
C8S C 1.1548(17) 0.4715(7) 0.6159(8) 0.0688(8) Uani 0.35 1 d PD C -2
H8SA H 1.2458 0.4638 0.6505 0.103 Uiso 0.35 1 calc PR C -2
H8SB H 1.1386 0.4325 0.5819 0.103 Uiso 0.35 1 calc PR C -2
H8SC H 1.0697 0.4758 0.6429 0.103 Uiso 0.35 1 calc PR C -2
N1S N 1.1777(18) 0.5129(8) 0.5704(10) 0.0688(8) Uani 0.25 1 d PD D 3
C9S C 1.106(2) 0.5489(9) 0.5954(10) 0.0688(8) Uani 0.25 1 d PD D 3
C10S C 1.135(2) 0.6150(10) 0.6377(11) 0.0688(8) Uani 0.25 1 d PD D 3
H10A H 1.2081 0.6066 0.6814 0.103 Uiso 0.25 1 calc PR D 3
H10B H 1.0420 0.6318 0.6525 0.103 Uiso 0.25 1 calc PR D 3
H10C H 1.1742 0.6495 0.6067 0.103 Uiso 0.25 1 calc PR D 3
O3S O 1.185(2) 0.5063(10) 0.6278(10) 0.072(4) Uani 0.15 1 d PD E 4
C11S C 1.080(3) 0.4554(13) 0.5949(16) 0.072(4) Uani 0.15 1 d PD E 4
H11A H 1.0067 0.4766 0.5562 0.086 Uiso 0.15 1 calc PR E 4
H11B H 1.0250 0.4348 0.6324 0.086 Uiso 0.15 1 calc PR E 4
C12S C 1.171(4) 0.4007(15) 0.5623(17) 0.072(4) Uani 0.15 1 d PD E 4
H12A H 1.1059 0.3621 0.5441 0.108 Uiso 0.15 1 calc PR E 4
H12B H 1.2499 0.3840 0.6001 0.108 Uiso 0.15 1 calc PR E 4
H12C H 1.2151 0.4207 0.5216 0.108 Uiso 0.15 1 calc PR E 4
C13S C 1.154(4) 0.5727(11) 0.5926(17) 0.072(4) Uani 0.15 1 d PD E 4
H13C H 1.0779 0.5900 0.6216 0.086 Uiso 0.15 1 calc PR E 4
H13D H 1.0958 0.5573 0.5459 0.086 Uiso 0.15 1 calc PR E 4
C14S C 1.212(4) 0.6411(12) 0.5677(18) 0.072(4) Uani 0.15 1 d PD E 4
H14C H 1.1273 0.6711 0.5498 0.108 Uiso 0.15 1 calc PR E 4
H14D H 1.2711 0.6329 0.5281 0.108 Uiso 0.15 1 calc PR E 4
H14E H 1.2738 0.6633 0.6091 0.108 Uiso 0.15 1 calc PR E 4

loop_
_atom_site_aniso_label
_atom_site_aniso_U_11
_atom_site_aniso_U_22
_atom_site_aniso_U_33
_atom_site_aniso_U_23
_atom_site_aniso_U_13
_atom_site_aniso_U_12
Cu1 0.01588(15) 0.02930(17) 0.01654(15) -0.00169(11) 0.00475(10) 0.00360(12)
N1 0.0222(10) 0.0357(12) 0.0168(9) -0.0026(9) 0.0020(8) 0.0064(9)
N2 0.0151(9) 0.0230(10) 0.0207(9) -0.0023(8) 0.0024(7) 0.0011(8)
N3 0.0175(9) 0.0224(10) 0.0269(11) -0.0056(8) 0.0041(8) -0.0003(8)
N4 0.0210(10) 0.0221(10) 0.0271(11) 0.0032(8) 0.0099(8) 0.0041(8)
N5 0.0218(10) 0.0201(10) 0.0230(10) -0.0003(8) 0.0056(8) 0.0017(8)
C1 0.0403(16) 0.0417(16) 0.0188(12) 0.0022(11) 0.0071(11) 0.0138(13)
C2 0.069(2) 0.0487(19) 0.0302(15) 0.0104(14) 0.0252(16) 0.0116(17)
C3 0.098(3) 0.062(2) 0.0398(19) -0.0031(17) 0.047(2) 0.006(2)
C4 0.078(3) 0.0443(19) 0.0425(18) -0.0122(15) 0.0389(18) 0.0002(17)
C5 0.0268(13) 0.0365(14) 0.0258(13) -0.0106(11) 0.0079(10) -0.0020(11)
C6 0.0355(15) 0.0307(14) 0.0338(14) -0.0140(11) 0.0139(11) -0.0030(11)
C7 0.0185(12) 0.0234(13) 0.0493(17) 0.0015(11) 0.0001(11) 0.0046(10)
C8 0.0156(11) 0.0263(12) 0.0327(13) -0.0043(10) -0.0006(9) 0.0018(9)
C9 0.0168(12) 0.0304(14) 0.0592(19) -0.0055(13) 0.0042(12) 0.0056(10)
C10 0.0140(12) 0.0418(17) 0.0561(19) -0.0026(14) 0.0092(11) 0.0017(11)
C11 0.0177(12) 0.0332(14) 0.0444(16) 0.0023(12) 0.0088(11) -0.0007(10)
C12 0.0168(11) 0.0281(12) 0.0300(13) -0.0008(10) 0.0059(9) 0.0012(9)
C13 0.0233(13) 0.0237(14) 0.077(2) 0.0043(14) 0.0215(14) 0.0003(11)
C14 0.071(2) 0.0394(17) 0.0262(14) 0.0099(12) 0.0151(14) 0.0279(16)
C15 0.0205(12) 0.0206(11) 0.0324(13) -0.0038(10) 0.0030(10) -0.0007(9)
C16 0.0215(12) 0.0276(13) 0.0383(15) -0.0021(11) 0.0022(10) -0.0027(10)
C17 0.0333(15) 0.0218(13) 0.0467(17) -0.0065(12) 0.0054(12) 0.0016(11)
C18 0.0304(14) 0.0263(13) 0.0331(14) 0.0011(11) 0.0029(11) 0.0006(11)
C19 0.0213(11) 0.0194(11) 0.0304(13) 0.0014(9) 0.0088(9) 0.0016(9)
C20 0.0315(14) 0.0207(13) 0.0515(18) 0.0038(12) 0.0128(12) 0.0008(11)
C21 0.0213(12) 0.0260(13) 0.0360(14) 0.0032(11) 0.0089(10) 0.0032(10)
C22 0.0342(14) 0.0265(13) 0.0287(13) -0.0044(11) 0.0039(11) -0.0022(11)
C23 0.0290(13) 0.0209(12) 0.0258(12) 0.0015(9) 0.0095(10) 0.0024(10)
C24 0.0465(18) 0.0406(16) 0.0377(16) 0.0048(13) 0.0278(14) 0.0104(13)
C25 0.0338(16) 0.060(2) 0.0441(18) -0.0076(16) 0.0099(13) -0.0021(15)
O2 0.0724(17) 0.0490(14) 0.0342(12) 0.0071(10) -0.0044(11) 0.0075(12)
S1 0.0242(4) 0.0433(7) 0.0252(4) 0.0071(4) 0.0027(3) 0.0025(4)
F1 0.0366(14) 0.0589(17) 0.0666(18) 0.0001(14) 0.0124(12) 0.0137(12)
F2 0.074(2) 0.126(3) 0.0342(13) 0.0172(15) 0.0283(13) 0.045(2)
F3 0.098(2) 0.074(2) 0.085(2) -0.0387(17) 0.0335(18) -0.0440(18)
O1 0.0217(15) 0.131(4) 0.0361(14) 0.0026(19) 0.0068(12) 0.0140(17)
O3 0.0615(19) 0.0354(15) 0.077(2) 0.0192(14) 0.0251(16) 0.0046(13)
S1' 0.035(3) 0.022(3) 0.051(3) 0.002(2) 0.014(2) -0.013(2)
F1' 0.052(9) 0.082(12) 0.060(9) 0.011(8) 0.011(7) 0.039(9)
F2' 0.074(2) 0.126(3) 0.0342(13) 0.0172(15) 0.0283(13) 0.045(2)
F3' 0.098(2) 0.074(2) 0.085(2) -0.0387(17) 0.0335(18) -0.0440(18)
O1' 0.0217(15) 0.131(4) 0.0361(14) 0.0026(19) 0.0068(12) 0.0140(17)
O3' 0.0615(19) 0.0354(15) 0.077(2) 0.0192(14) 0.0251(16) 0.0046(13)
O1S 0.0695(18) 0.078(2) 0.0600(17) 0.0020(16) 0.0134(14) -0.0090(16)
C1S 0.0695(18) 0.078(2) 0.0600(17) 0.0020(16) 0.0134(14) -0.0090(16)
C2S 0.0695(18) 0.078(2) 0.0600(17) 0.0020(16) 0.0134(14) -0.0090(16)
C3S 0.0695(18) 0.078(2) 0.0600(17) 0.0020(16) 0.0134(14) -0.0090(16)
C4S 0.0695(18) 0.078(2) 0.0600(17) 0.0020(16) 0.0134(14) -0.0090(16)
O2S 0.0695(18) 0.078(2) 0.0600(17) 0.0020(16) 0.0134(14) -0.0090(16)
C5S 0.0695(18) 0.078(2) 0.0600(17) 0.0020(16) 0.0134(14) -0.0090(16)
C6S 0.0695(18) 0.078(2) 0.0600(17) 0.0020(16) 0.0134(14) -0.0090(16)
C7S 0.0695(18) 0.078(2) 0.0600(17) 0.0020(16) 0.0134(14) -0.0090(16)
C8S 0.0695(18) 0.078(2) 0.0600(17) 0.0020(16) 0.0134(14) -0.0090(16)
N1S 0.0695(18) 0.078(2) 0.0600(17) 0.0020(16) 0.0134(14) -0.0090(16)
C9S 0.0695(18) 0.078(2) 0.0600(17) 0.0020(16) 0.0134(14) -0.0090(16)
C10S 0.0695(18) 0.078(2) 0.0600(17) 0.0020(16) 0.0134(14) -0.0090(16)
O3S 0.097(10) 0.068(8) 0.063(7) -0.033(6) 0.054(7) -0.014(7)
C11S 0.097(10) 0.068(8) 0.063(7) -0.033(6) 0.054(7) -0.014(7)
C12S 0.097(10) 0.068(8) 0.063(7) -0.033(6) 0.054(7) -0.014(7)
C13S 0.097(10) 0.068(8) 0.063(7) -0.033(6) 0.054(7) -0.014(7)
C14S 0.097(10) 0.068(8) 0.063(7) -0.033(6) 0.054(7) -0.014(7)

loop_
_atom_type_symbol
_atom_type_description
_atom_type_scat_dispersion_real
_atom_type_scat_dispersion_imag
_atom_type_scat_source
C C 0.0033 0.0016 'International Tables Vol C Tables 4.2.6.8 and 6.1.1.4'
H H 0.0000 0.0000 'International Tables Vol C Tables 4.2.6.8 and 6.1.1.4'
N N 0.0061 0.0033 'International Tables Vol C Tables 4.2.6.8 and 6.1.1.4'
O O 0.0106 0.0060 'International Tables Vol C Tables 4.2.6.8 and 6.1.1.4'
F F 0.0171 0.0103 'International Tables Vol C Tables 4.2.6.8 and 6.1.1.4'
S S 0.1246 0.1234 'International Tables Vol C Tables 4.2.6.8 and 6.1.1.4'
Cu Cu 0.3201 1.2651 'International Tables Vol C Tables 4.2.6.8 and 6.1.1.4'

loop_
_geom_angle_atom_site_label_1
_geom_angle_atom_site_label_2
_geom_angle_atom_site_label_3
_geom_angle
N5 Cu1 N1 145.58(9)
N5 Cu1 N2 133.56(8)
N1 Cu1 N2 80.66(8)
N5 Cu1 N3 108.50(8)
N1 Cu1 N3 78.17(8)
N2 Cu1 N3 78.27(7)
C5 N1 C1 118.9(2)
C5 N1 Cu1 117.94(18)
C1 N1 Cu1 117.79(18)
C12 N2 C8 119.3(2)
C12 N2 Cu1 118.80(16)
C8 N2 Cu1 116.16(16)
C6 N3 C7 110.3(2)
C6 N3 C15 111.2(2)
C7 N3 C15 112.4(2)
C6 N3 Cu1 104.70(16)
C7 N3 Cu1 99.49(14)
C15 N3 Cu1 117.98(14)
C13 N4 C14 110.9(2)
C13 N4 C19 111.9(2)
C14 N4 C19 112.3(2)
C23 N5 Cu1 175.6(2)
N1 C1 C2 122.0(3)
N1 C1 C14 116.4(2)
C2 C1 C14 121.7(3)
C3 C2 C1 119.0(3)
C3 C2 H2 120.5
C1 C2 H2 120.5
C4 C3 C2 119.0(3)
C4 C3 H3 120.5
C2 C3 H3 120.5
C3 C4 C5 119.5(3)
C3 C4 H4 120.3
C5 C4 H4 120.3
N1 C5 C4 121.5(3)
N1 C5 C6 119.0(2)
C4 C5 C6 119.5(3)
N3 C6 C5 114.9(2)
N3 C6 H6A 108.6
C5 C6 H6A 108.6
N3 C6 H6B 108.6
C5 C6 H6B 108.6
H6A C6 H6B 107.5
N3 C7 C8 112.0(2)
N3 C7 H7A 109.2
C8 C7 H7A 109.2
N3 C7 H7B 109.2
C8 C7 H7B 109.2
H7A C7 H7B 107.9
N2 C8 C9 122.1(2)
N2 C8 C7 116.3(2)
C9 C8 C7 121.6(2)
C8 C9 C10 118.6(3)
C8 C9 H9 120.7
C10 C9 H9 120.7
C11 C10 C9 119.3(2)
C11 C10 H10 120.3
C9 C10 H10 120.3
C10 C11 C12 119.0(3)
C10 C11 H11 120.5
C12 C11 H11 120.5
N2 C12 C11 121.5(2)
N2 C12 C13 119.0(2)
C11 C12 C13 119.5(2)
N4 C13 C12 115.9(2)
N4 C13 H13A 108.3
C12 C13 H13A 108.3
N4 C13 H13B 108.3
C12 C13 H13B 108.3
H13A C13 H13B 107.4
N4 C14 C1 112.8(2)
N4 C14 H14A 109.0
C1 C14 H14A 109.0
N4 C14 H14B 109.0
C1 C14 H14B 109.0
H14A C14 H14B 107.8
N3 C15 C18 110.1(2)
N3 C15 C16 108.3(2)
C18 C15 C16 107.7(2)
N3 C15 C17 112.1(2)
C18 C15 C17 108.7(2)
C16 C15 C17 109.9(2)
C15 C16 H16A 109.5
C15 C16 H16B 109.5
H16A C16 H16B 109.5
C15 C16 H16C 109.5
H16A C16 H16C 109.5
H16B C16 H16C 109.5
C15 C17 H17A 109.5
C15 C17 H17B 109.5
H17A C17 H17B 109.5
C15 C17 H17C 109.5
H17A C17 H17C 109.5
H17B C17 H17C 109.5
C15 C18 H18A 109.5
C15 C18 H18B 109.5
H18A C18 H18B 109.5
C15 C18 H18C 109.5
H18A C18 H18C 109.5
H18B C18 H18C 109.5
N4 C19 C22 108.9(2)
N4 C19 C21 109.4(2)
C22 C19 C21 107.8(2)
N4 C19 C20 112.1(2)
C22 C19 C20 109.4(2)
C21 C19 C20 109.2(2)
C19 C20 H20A 109.5
C19 C20 H20B 109.5
H20A C20 H20B 109.5
C19 C20 H20C 109.5
H20A C20 H20C 109.5
H20B C20 H20C 109.5
C19 C21 H21A 109.5
C19 C21 H21B 109.5
H21A C21 H21B 109.5
C19 C21 H21C 109.5
H21A C21 H21C 109.5
H21B C21 H21C 109.5
C19 C22 H22A 109.5
C19 C22 H22B 109.5
H22A C22 H22B 109.5
C19 C22 H22C 109.5
H22A C22 H22C 109.5
H22B C22 H22C 109.5
N5 C23 C24 178.7(3)
C23 C24 H24A 109.5
C23 C24 H24B 109.5
H24A C24 H24B 109.5
C23 C24 H24C 109.5
H24A C24 H24C 109.5
H24B C24 H24C 109.5
F1' C25 F2 102.6(8)
F1' C25 F1 45.0(10)
F2 C25 F1 109.1(3)
F1' C25 F3 60.0(10)
F2 C25 F3 107.8(3)
F1 C25 F3 100.8(3)
F1' C25 F2' 102.3(12)
F2 C25 F2' 46.7(7)
F1 C25 F2' 139.7(6)
F3 C25 F2' 68.2(8)
F1' C25 F3' 111.7(12)
F2 C25 F3' 59.3(7)
F1 C25 F3' 77.3(8)
F3 C25 F3' 164.3(7)
F2' C25 F3' 103.0(11)
F1' C25 S1' 128.1(8)
F2 C25 S1' 126.2(3)
F1 C25 S1' 118.8(3)
F3 C25 S1' 86.5(3)
F2' C25 S1' 99.6(6)
F3' C25 S1' 108.2(7)
F1' C25 S1 139.8(8)
F2 C25 S1 117.2(3)
F1 C25 S1 110.9(3)
F3 C25 S1 109.7(2)
F2' C25 S1 109.2(6)
F3' C25 S1 85.3(6)
O2 S1 O1 119.3(2)
O2 S1 O3 113.1(2)
O1 S1 O3 111.9(2)
O2 S1 C25 104.82(17)
O1 S1 C25 104.54(19)
O3 S1 C25 100.65(18)
O2 S1' O3' 96.1(8)
O2 S1' O1' 113.9(8)
O3' S1' O1' 129.9(10)
O2 S1' C25 111.4(4)
O3' S1' C25 102.2(8)
O1' S1' C25 102.7(7)
C1S O1S C4S 107.7(7)
O1S C1S C2S 106.9(7)
O1S C1S H1SA 110.3
C2S C1S H1SA 110.3
O1S C1S H1SB 110.3
C2S C1S H1SB 110.3
H1SA C1S H1SB 108.6
C1S C2S C3S 104.6(7)
C1S C2S H2SA 110.8
C3S C2S H2SA 110.8
C1S C2S H2SB 110.8
C3S C2S H2SB 110.8
H2SA C2S H2SB 108.9
C2S C3S C4S 105.6(7)
C2S C3S H3SA 110.6
C4S C3S H3SA 110.6
C2S C3S H3SB 110.6
C4S C3S H3SB 110.6
H3SA C3S H3SB 108.8
O1S C4S C3S 106.4(7)
O1S C4S H4SA 110.4
C3S C4S H4SA 110.4
O1S C4S H4SB 110.4
C3S C4S H4SB 110.4
H4SA C4S H4SB 108.6
C5S O2S C7S 122.8(9)
O2S C5S C6S 106.0(10)
O2S C5S H5SA 110.5
C6S C5S H5SA 110.5
O2S C5S H5SB 110.5
C6S C5S H5SB 110.5
H5SA C5S H5SB 108.7
C5S C6S H6SA 109.5
C5S C6S H6SB 109.5
H6SA C6S H6SB 109.5
C5S C6S H6SC 109.5
H6SA C6S H6SC 109.5
H6SB C6S H6SC 109.5
O2S C7S C8S 108.5(10)
O2S C7S H7SA 110.0
C8S C7S H7SA 110.0
O2S C7S H7SB 110.0
C8S C7S H7SB 110.0
H7SA C7S H7SB 108.4
C7S C8S H8SA 109.5
C7S C8S H8SB 109.5
H8SA C8S H8SB 109.5
C7S C8S H8SC 109.5
H8SA C8S H8SC 109.5
H8SB C8S H8SC 109.5
N1S C9S C10S 133(2)
C11S O3S C13S 110(2)
O3S C11S C12S 106(2)
O3S C11S H11A 110.5
C12S C11S H11A 110.5
O3S C11S H11B 110.5
C12S C11S H11B 110.5
H11A C11S H11B 108.7
C11S C12S H12A 109.5
C11S C12S H12B 109.5
H12A C12S H12B 109.5
C11S C12S H12C 109.5
H12A C12S H12C 109.5
H12B C12S H12C 109.5
O3S C13S C14S 149(3)
O3S C13S H13C 99.5
C14S C13S H13C 99.5
O3S C13S H13D 99.5
C14S C13S H13D 99.5
H13C C13S H13D 104.1
C13S C14S H14C 109.5
C13S C14S H14D 109.5
H14C C14S H14D 109.5
C13S C14S H14E 109.5
H14C C14S H14E 109.5
H14D C14S H14E 109.5

loop_
_geom_bond_atom_site_label_1
_geom_bond_atom_site_label_2
_geom_bond_distance
Cu1 N5 1.883(2)
Cu1 N1 2.062(2)
Cu1 N2 2.082(2)
Cu1 N3 2.416(2)
N1 C5 1.336(3)
N1 C1 1.340(4)
N2 C12 1.331(3)
N2 C8 1.339(3)
N3 C6 1.465(3)
N3 C7 1.472(3)
N3 C15 1.510(3)
N4 C13 1.462(3)
N4 C14 1.473(4)
N4 C19 1.507(3)
N5 C23 1.140(3)
C1 C2 1.380(4)
C1 C14 1.494(4)
C2 C3 1.374(5)
C2 H2 0.9500
C3 C4 1.370(5)
C3 H3 0.9500
C4 C5 1.384(4)
C4 H4 0.9500
C5 C6 1.503(4)
C6 H6A 0.9900
C6 H6B 0.9900
C7 C8 1.512(4)
C7 H7A 0.9900
C7 H7B 0.9900
C8 C9 1.380(4)
C9 C10 1.383(4)
C9 H9 0.9500
C10 C11 1.373(4)
C10 H10 0.9500
C11 C12 1.391(3)
C11 H11 0.9500
C12 C13 1.507(4)
C13 H13A 0.9900
C13 H13B 0.9900
C14 H14A 0.9900
C14 H14B 0.9900
C15 C18 1.518(4)
C15 C16 1.528(3)
C15 C17 1.541(4)
C16 H16A 0.9800
C16 H16B 0.9800
C16 H16C 0.9800
C17 H17A 0.9800
C17 H17B 0.9800
C17 H17C 0.9800
C18 H18A 0.9800
C18 H18B 0.9800
C18 H18C 0.9800
C19 C22 1.522(4)
C19 C21 1.530(3)
C19 C20 1.535(4)
C20 H20A 0.9800
C20 H20B 0.9800
C20 H20C 0.9800
C21 H21A 0.9800
C21 H21B 0.9800
C21 H21C 0.9800
C22 H22A 0.9800
C22 H22B 0.9800
C22 H22C 0.9800
C23 C24 1.453(3)
C24 H24A 0.9800
C24 H24B 0.9800
C24 H24C 0.9800
C25 F1' 1.187(14)
C25 F2 1.268(4)
C25 F1 1.351(4)
C25 F3 1.371(5)
C25 F2' 1.442(18)
C25 F3' 1.525(16)
C25 S1' 1.703(6)
C25 S1 1.811(4)
O2 S1' 1.379(6)
O2 S1 1.394(2)
S1 O1 1.413(3)
S1 O3 1.438(3)
S1' O3' 1.417(12)
S1' O1' 1.596(18)
O1S C1S 1.402(7)
O1S C4S 1.414(7)
C1S C2S 1.414(7)
C1S H1SA 0.9900
C1S H1SB 0.9900
C2S C3S 1.425(7)
C2S H2SA 0.9900
C2S H2SB 0.9900
C3S C4S 1.428(7)
C3S H3SA 0.9900
C3S H3SB 0.9900
C4S H4SA 0.9900
C4S H4SB 0.9900
O2S C5S 1.438(5)
O2S C7S 1.450(5)
C5S C6S 1.520(5)
C5S H5SA 0.9900
C5S H5SB 0.9900
C6S H6SA 0.9800
C6S H6SB 0.9800
C6S H6SC 0.9800
C7S C8S 1.519(5)
C7S H7SA 0.9900
C7S H7SB 0.9900
C8S H8SA 0.9800
C8S H8SB 0.9800
C8S H8SC 0.9800
N1S C9S 1.100(5)
C9S C10S 1.503(5)
C10S H10A 0.9800
C10S H10B 0.9800
C10S H10C 0.9800
O3S C11S 1.447(5)
O3S C13S 1.452(5)
C11S C12S 1.520(5)
C11S H11A 0.9900
C11S H11B 0.9900
C12S H12A 0.9800
C12S H12B 0.9800
C12S H12C 0.9800
C13S C14S 1.519(5)
C13S H13C 0.9900
C13S H13D 0.9900
C14S H14C 0.9800
C14S H14D 0.9800
C14S H14E 0.9800

loop_
_geom_torsion_atom_site_label_1
_geom_torsion_atom_site_label_2
_geom_torsion_atom_site_label_3
_geom_torsion_atom_site_label_4
_geom_torsion
N5 Cu1 N1 C5 112.9(2)
N2 Cu1 N1 C5 -72.5(2)
N3 Cu1 N1 C5 7.38(19)
N5 Cu1 N1 C1 -93.3(2)
N2 Cu1 N1 C1 81.3(2)
N3 Cu1 N1 C1 161.2(2)
N5 Cu1 N2 C12 105.0(2)
N1 Cu1 N2 C12 -70.80(19)
N3 Cu1 N2 C12 -150.54(19)
N5 Cu1 N2 C8 -101.8(2)
N1 Cu1 N2 C8 82.36(19)
N3 Cu1 N2 C8 2.62(18)
N5 Cu1 N3 C6 -138.17(16)
N1 Cu1 N3 C6 6.78(16)
N2 Cu1 N3 C6 89.55(16)
N5 Cu1 N3 C7 107.80(17)
N1 Cu1 N3 C7 -107.25(17)
N2 Cu1 N3 C7 -24.48(16)
N5 Cu1 N3 C15 -13.97(18)
N1 Cu1 N3 C15 130.98(18)
N2 Cu1 N3 C15 -146.25(18)
C5 N1 C1 C2 -4.8(4)
Cu1 N1 C1 C2 -158.4(3)
C5 N1 C1 C14 175.0(3)
Cu1 N1 C1 C14 21.5(3)
N1 C1 C2 C3 1.4(6)
C14 C1 C2 C3 -178.5(4)
C1 C2 C3 C4 2.1(7)
C2 C3 C4 C5 -2.0(7)
C1 N1 C5 C4 4.8(4)
Cu1 N1 C5 C4 158.4(3)
C1 N1 C5 C6 -174.9(2)
Cu1 N1 C5 C6 -21.4(3)
C3 C4 C5 N1 -1.4(6)
C3 C4 C5 C6 178.3(4)
C7 N3 C6 C5 87.7(3)
C15 N3 C6 C5 -147.0(2)
Cu1 N3 C6 C5 -18.5(3)
N1 C5 C6 N3 27.9(4)
C4 C5 C6 N3 -151.8(3)
C6 N3 C7 C8 -67.9(3)
C15 N3 C7 C8 167.4(2)
Cu1 N3 C7 C8 41.7(2)
C12 N2 C8 C9 -5.4(4)
Cu1 N2 C8 C9 -158.4(2)
C12 N2 C8 C7 174.4(2)
Cu1 N2 C8 C7 21.4(3)
N3 C7 C8 N2 -47.1(3)
N3 C7 C8 C9 132.6(3)
N2 C8 C9 C10 1.6(5)
C7 C8 C9 C10 -178.2(3)
C8 C9 C10 C11 2.1(5)
C9 C10 C11 C12 -1.9(5)
C8 N2 C12 C11 5.5(4)
Cu1 N2 C12 C11 157.8(2)
C8 N2 C12 C13 -174.9(3)
Cu1 N2 C12 C13 -22.6(3)
C10 C11 C12 N2 -1.9(4)
C10 C11 C12 C13 178.5(3)
C14 N4 C13 C12 85.2(3)
C19 N4 C13 C12 -148.6(3)
N2 C12 C13 N4 29.2(4)
C11 C12 C13 N4 -151.2(3)
C13 N4 C14 C1 -66.2(3)
C19 N4 C14 C1 167.7(3)
N1 C1 C14 N4 -47.7(4)
C2 C1 C14 N4 132.1(3)
C6 N3 C15 C18 -176.3(2)
C7 N3 C15 C18 -52.1(3)
Cu1 N3 C15 C18 62.8(2)
C6 N3 C15 C16 66.2(3)
C7 N3 C15 C16 -169.6(2)
Cu1 N3 C15 C16 -54.7(2)
C6 N3 C15 C17 -55.2(3)
C7 N3 C15 C17 68.9(3)
Cu1 N3 C15 C17 -176.17(17)
C13 N4 C19 C22 63.6(3)
C14 N4 C19 C22 -170.9(2)
C13 N4 C19 C21 -178.9(2)
C14 N4 C19 C21 -53.4(3)
C13 N4 C19 C20 -57.6(3)
C14 N4 C19 C20 67.9(3)
S1' O2 S1 O1 -53.1(5)
S1' O2 S1 O3 172.1(5)
S1' O2 S1 C25 63.4(5)
F1' C25 S1 O2 4.4(17)
F2 C25 S1 O2 174.6(3)
F1 C25 S1 O2 48.3(3)
F3 C25 S1 O2 -62.1(3)
F2' C25 S1 O2 -135.0(9)
F3' C25 S1 O2 122.8(8)
S1' C25 S1 O2 -66.2(5)
F1' C25 S1 O1 130.7(16)
F2 C25 S1 O1 -59.2(4)
F1 C25 S1 O1 174.6(3)
F3 C25 S1 O1 64.2(3)
F2' C25 S1 O1 -8.8(9)
F3' C25 S1 O1 -110.9(8)
S1' C25 S1 O1 60.0(5)
F1' C25 S1 O3 -113.1(16)
F2 C25 S1 O3 57.0(3)
F1 C25 S1 O3 -69.2(3)
F3 C25 S1 O3 -179.7(3)
F2' C25 S1 O3 107.4(9)
F3' C25 S1 O3 5.3(8)
S1' C25 S1 O3 176.2(5)
S1 O2 S1' O3' 173.3(9)
S1 O2 S1' O1' 34.5(7)
S1 O2 S1' C25 -81.0(5)
F1' C25 S1' O2 -55.4(15)
F2 C25 S1' O2 148.2(4)
F1 C25 S1' O2 -1.9(6)
F3 C25 S1' O2 -102.2(4)
F2' C25 S1' O2 -169.4(9)
F3' C25 S1' O2 83.4(9)
S1 C25 S1' O2 73.9(5)
F1' C25 S1' O3' 46.3(16)
F2 C25 S1' O3' -110.2(8)
F1 C25 S1' O3' 99.7(8)
F3 C25 S1' O3' -0.6(8)
F2' C25 S1' O3' -67.8(11)
F3' C25 S1' O3' -175.0(11)
S1 C25 S1' O3' 175.5(10)
F1' C25 S1' O1' -177.6(15)
F2 C25 S1' O1' 25.9(10)
F1 C25 S1' O1' -124.1(8)
F3 C25 S1' O1' 135.5(8)
F2' C25 S1' O1' 68.3(12)
F3' C25 S1' O1' -38.9(12)
S1 C25 S1' O1' -48.4(8)
C4S O1S C1S C2S -15.3(12)
O1S C1S C2S C3S 27.7(12)
C1S C2S C3S C4S -29.4(11)
C1S O1S C4S C3S -3.2(11)
C2S C3S C4S O1S 20.2(11)
C7S O2S C5S C6S 161.1(12)
C5S O2S C7S C8S 162.0(12)
C13S O3S C11S C12S 118(2)
C11S O3S C13S C14S -148(4)
